data_7211375
loop_
_publ_author_name
'Gu, Jin-Zhong'
'Kirillov, Alexander M.'
'Wu, Jiang'
'Lv, Dong-Yu'
'Tang, Yu'
'Wu, Jin-Cai'

_publ_section_title
;
 Synthesis, structural versatility, luminescent and magnetic properties of
 a series of coordination polymers constructed from
 biphenyl-2,4,4&#x2032;-tricarboxylate and different N-donor ligands
;
_journal_issue 47
_journal_name_full CrystEngComm
_journal_page_first 10287
_journal_paper_doi 10.1039/c3ce41457d
_journal_volume 15
_journal_year 2013
_chemical_formula_sum 'C50 H34 Mn N4 O12'
_chemical_formula_weight 937.75
_chemical_name_systematic
;
?
;
_space_group_IT_number 2
_symmetry_cell_setting triclinic
_symmetry_space_group_name_Hall '-P 1'
_symmetry_space_group_name_H-M 'P -1'
_atom_sites_solution_hydrogens geom
_atom_sites_solution_primary direct
_atom_sites_solution_secondary difmap
_audit_creation_method SHELXL-97
_cell_angle_alpha 73.692(7)
_cell_angle_beta 80.411(6)
_cell_angle_gamma 77.779(6)
_cell_formula_units_Z 2
_cell_length_a 9.8127(5)
_cell_length_b 13.7846(12)
_cell_length_c 16.4007(13)
_cell_measurement_temperature 293(2)
_cell_volume 2067.3(3)
_computing_cell_refinement 'Bruker SAINT'
_computing_data_collection 'Bruker APEX2'
_computing_data_reduction 'Bruker SAINT'
_computing_molecular_graphics 'Bruker SHELXTL'
_computing_publication_material 'Bruker SHELXTL'
_computing_structure_refinement 'SHELXL-97 (Sheldrick, 2008)'
_computing_structure_solution 'SHELXS-97 (Sheldrick, 2008)'
_diffrn_ambient_temperature 293(2)
_diffrn_measured_fraction_theta_full 0.998
_diffrn_measured_fraction_theta_max 0.998
_diffrn_measurement_device_type 'Bruker APEX-II CCD'
_diffrn_measurement_method '\f and \w scans'
_diffrn_radiation_monochromator graphite
_diffrn_radiation_source 'fine-focus sealed tube'
_diffrn_radiation_type MoK\a
_diffrn_radiation_wavelength 0.71073
_diffrn_reflns_av_R_equivalents 0.0529
_diffrn_reflns_av_sigmaI/netI 0.1047
_diffrn_reflns_limit_h_max 11
_diffrn_reflns_limit_h_min -11
_diffrn_reflns_limit_k_max 16
_diffrn_reflns_limit_k_min -16
_diffrn_reflns_limit_l_max 16
_diffrn_reflns_limit_l_min -19
_diffrn_reflns_number 14882
_diffrn_reflns_theta_full 25.68
_diffrn_reflns_theta_max 25.68
_diffrn_reflns_theta_min 3.04
_exptl_absorpt_coefficient_mu 0.395
_exptl_absorpt_correction_T_max 0.9181
_exptl_absorpt_correction_T_min 0.8974
_exptl_absorpt_correction_type multi-scan
_exptl_crystal_colour yellow
_exptl_crystal_density_diffrn 1.506
_exptl_crystal_density_method 'not measured'
_exptl_crystal_description needle
_exptl_crystal_F_000 966
_exptl_crystal_size_max 0.28
_exptl_crystal_size_mid 0.22
_exptl_crystal_size_min 0.22
_refine_diff_density_max 0.345
_refine_diff_density_min -0.573
_refine_diff_density_rms 0.104
_refine_ls_extinction_method none
_refine_ls_goodness_of_fit_ref 1.050
_refine_ls_hydrogen_treatment constr
_refine_ls_matrix_type full
_refine_ls_number_parameters 606
_refine_ls_number_reflns 7829
_refine_ls_number_restraints 0
_refine_ls_restrained_S_all 1.050
_refine_ls_R_factor_all 0.1084
_refine_ls_R_factor_gt 0.0617
_refine_ls_shift/su_max 0.001
_refine_ls_shift/su_mean 0.000
_refine_ls_structure_factor_coef Fsqd
_refine_ls_weighting_details 'calc w=1/[\s^2^(Fo^2^)+(0.0381P)^2^+0.0000P] where P=(Fo^2^+2Fc^2^)/3'
_refine_ls_weighting_scheme calc
_refine_ls_wR_factor_gt 0.1112
_refine_ls_wR_factor_ref 0.1456
_reflns_number_gt 4825
_reflns_number_total 7829
_reflns_threshold_expression >2sigma(I)
_cod_data_source_file c3ce41457d.txt
_cod_data_source_block 162_15mn_2
_cod_depositor_comments
;
The following automatic conversions were performed:

'_symmetry_cell_setting' value 'Triclinic' changed to 'triclinic'
according to /home/saulius/struct/CIF-dictionaries/cif_core.dic
dictionary named 'cif_core.dic' version 2.4.2 from 2011-04-26.

Automatic conversion script
Id: cif_fix_values 1891 2012-01-12 08:04:46Z andrius 
;
_cod_original_sg_symbol_H-M P-1
_cod_database_code 7211375

loop_
_symmetry_equiv_pos_as_xyz
'x, y, z'
'-x, -y, -z'

loop_
_atom_site_label
_atom_site_type_symbol
_atom_site_fract_x
_atom_site_fract_y
_atom_site_fract_z
_atom_site_U_iso_or_equiv
_atom_site_adp_type
_atom_site_occupancy
_atom_site_symmetry_multiplicity
_atom_site_calc_flag
_atom_site_refinement_flags
Mn1 Mn 0.25256(5) 0.51490(4) 0.47759(3) 0.02548(17) Uani 1 1 d .
O1 O 0.4265(2) 0.40849(18) 0.43374(15) 0.0311(6) Uani 1 1 d .
O2 O 0.6089(2) 0.39619(18) 0.50324(15) 0.0287(6) Uani 1 1 d .
O3 O 0.8364(3) 0.3796(2) 0.08769(18) 0.0685(10) Uani 1 1 d .
H3 H 0.8261 0.4183 0.0402 0.103 Uiso 1 1 calc R
O4 O 0.6430(3) 0.4834(2) 0.12122(17) 0.0613(9) Uani 1 1 d .
O5 O 0.8244(3) -0.0597(3) 0.77909(19) 0.0731(10) Uani 1 1 d .
H5 H 0.8143 -0.0905 0.8297 0.110 Uiso 1 1 calc R
O6 O 0.6001(3) 0.0085(3) 0.8057(2) 0.0827(12) Uani 1 1 d .
O7 O 0.1123(2) 0.43503(17) 0.44746(15) 0.0284(6) Uani 1 1 d .
O8 O -0.0790(2) 0.36529(18) 0.49908(15) 0.0312(6) Uani 1 1 d .
O9 O 0.3013(3) -0.0233(2) 0.73500(18) 0.0613(9) Uani 1 1 d .
H9 H 0.2960 -0.0449 0.7872 0.092 Uiso 1 1 calc R
O10 O 0.1193(3) 0.0926(3) 0.76628(19) 0.0755(11) Uani 1 1 d .
O11 O 0.3651(3) 0.4164(2) 0.04160(18) 0.0637(10) Uani 1 1 d .
H11 H 0.3561 0.4547 -0.0062 0.096 Uiso 1 1 calc R
O12 O 0.1432(3) 0.4924(2) 0.06465(17) 0.0586(9) Uani 1 1 d .
N1 N 0.2614(3) 0.6082(2) 0.33656(18) 0.0272(7) Uani 1 1 d .
N2 N 0.2800(4) 0.8898(3) -0.0962(2) 0.0589(11) Uani 1 1 d .
N3 N 0.2443(3) 0.4230(2) 0.61832(18) 0.0317(7) Uani 1 1 d .
N4 N 0.2093(4) 0.1498(3) 1.0540(2) 0.0630(11) Uani 1 1 d .
C1 C 0.5537(3) 0.3829(2) 0.4442(2) 0.0227(8) Uani 1 1 d .
C2 C 0.6474(3) 0.3317(3) 0.3798(2) 0.0239(8) Uani 1 1 d .
C3 C 0.7296(3) 0.2336(3) 0.4034(2) 0.0253(8) Uani 1 1 d .
C4 C 0.8134(3) 0.1946(3) 0.3385(2) 0.0342(9) Uani 1 1 d .
H4 H 0.8678 0.1296 0.3529 0.041 Uiso 1 1 calc R
C5 C 0.8187(4) 0.2489(3) 0.2538(2) 0.0390(10) Uani 1 1 d .
H5A H 0.8770 0.2211 0.2122 0.047 Uiso 1 1 calc R
C6 C 0.7365(3) 0.3453(3) 0.2313(2) 0.0327(9) Uani 1 1 d .
C7 C 0.6506(3) 0.3850(3) 0.2948(2) 0.0298(9) Uani 1 1 d .
H7 H 0.5939 0.4491 0.2797 0.036 Uiso 1 1 calc R
C8 C 0.7373(4) 0.4064(3) 0.1413(3) 0.0398(10) Uani 1 1 d .
C9 C 0.7262(3) 0.1709(3) 0.4931(2) 0.0258(8) Uani 1 1 d .
C10 C 0.8487(3) 0.1152(3) 0.5275(2) 0.0329(9) Uani 1 1 d .
H10 H 0.9347 0.1170 0.4938 0.040 Uiso 1 1 calc R
C11 C 0.8431(4) 0.0572(3) 0.6119(2) 0.0394(10) Uani 1 1 d .
H12 H 0.9254 0.0199 0.6339 0.047 Uiso 1 1 calc R
C12 C 0.7160(4) 0.0544(3) 0.6637(2) 0.0368(10) Uani 1 1 d .
C13 C 0.5949(4) 0.1087(3) 0.6293(2) 0.0372(10) Uani 1 1 d .
H13 H 0.5092 0.1073 0.6634 0.045 Uiso 1 1 calc R
C14 C 0.5984(4) 0.1647(3) 0.5460(2) 0.0332(9) Uani 1 1 d .
H14 H 0.5149 0.1992 0.5239 0.040 Uiso 1 1 calc R
C15 C 0.7049(5) -0.0019(3) 0.7573(3) 0.0498(11) Uani 1 1 d .
C16 C 0.0512(3) 0.3599(3) 0.4825(2) 0.0235(8) Uani 1 1 d .
C17 C 0.1381(3) 0.2546(3) 0.5062(2) 0.0240(8) Uani 1 1 d .
C18 C 0.2245(3) 0.2081(3) 0.4453(2) 0.0250(8) Uani 1 1 d .
C19 C 0.3024(3) 0.1105(3) 0.4741(2) 0.0344(9) Uani 1 1 d .
H19 H 0.3581 0.0777 0.4346 0.041 Uiso 1 1 calc R
C20 C 0.2985(4) 0.0613(3) 0.5603(2) 0.0360(9) Uani 1 1 d .
H20 H 0.3529 -0.0032 0.5780 0.043 Uiso 1 1 calc R
C21 C 0.2146(4) 0.1071(3) 0.6200(2) 0.0318(9) Uani 1 1 d .
C22 C 0.1347(3) 0.2036(3) 0.5924(2) 0.0306(9) Uani 1 1 d .
H22 H 0.0776 0.2348 0.6325 0.037 Uiso 1 1 calc R
C23 C 0.2051(4) 0.0591(3) 0.7146(3) 0.0440(11) Uani 1 1 d .
C24 C 0.2315(3) 0.2596(3) 0.3524(2) 0.0266(8) Uani 1 1 d .
C25 C 0.1104(3) 0.3129(3) 0.3148(2) 0.0339(9) Uani 1 1 d .
H25 H 0.0235 0.3125 0.3476 0.041 Uiso 1 1 calc R
C26 C 0.1177(4) 0.3659(3) 0.2300(2) 0.0339(9) Uani 1 1 d .
H26 H 0.0359 0.4016 0.2066 0.041 Uiso 1 1 calc R
C27 C 0.2447(3) 0.3668(3) 0.1792(2) 0.0311(9) Uani 1 1 d .
C28 C 0.3654(4) 0.3109(3) 0.2154(2) 0.0362(10) Uani 1 1 d .
H28 H 0.4514 0.3086 0.1815 0.043 Uiso 1 1 calc R
C29 C 0.3596(3) 0.2589(3) 0.3004(2) 0.0352(9) Uani 1 1 d .
H29 H 0.4417 0.2229 0.3235 0.042 Uiso 1 1 calc R
C30 C 0.2508(4) 0.4288(3) 0.0901(2) 0.0402(10) Uani 1 1 d .
C31 C 0.3055(4) 0.5638(3) 0.2720(2) 0.0340(9) Uani 1 1 d .
H31 H 0.3330 0.4928 0.2850 0.041 Uiso 1 1 calc R
C32 C 0.3124(4) 0.6168(3) 0.1876(2) 0.0371(10) Uani 1 1 d .
H32 H 0.3493 0.5827 0.1452 0.044 Uiso 1 1 calc R
C33 C 0.2640(3) 0.7218(3) 0.1659(2) 0.0328(9) Uani 1 1 d .
C34 C 0.2139(4) 0.7683(3) 0.2323(2) 0.0395(10) Uani 1 1 d .
H34 H 0.1780 0.8382 0.2208 0.047 Uiso 1 1 calc R
C35 C 0.2177(4) 0.7100(3) 0.3154(2) 0.0360(9) Uani 1 1 d .
H35 H 0.1884 0.7430 0.3591 0.043 Uiso 1 1 calc R
C36 C 0.2677(4) 0.7811(3) 0.0754(2) 0.0389(10) Uani 1 1 d .
C37 C 0.3893(4) 0.7712(4) 0.0196(3) 0.0574(13) Uani 1 1 d .
H37 H 0.4696 0.7265 0.0385 0.069 Uiso 1 1 calc R
C38 C 0.3903(5) 0.8281(4) -0.0640(3) 0.0648(14) Uani 1 1 d .
H38 H 0.4741 0.8226 -0.0999 0.078 Uiso 1 1 calc R
C39 C 0.1625(5) 0.9000(4) -0.0436(3) 0.0640(14) Uani 1 1 d .
H39 H 0.0834 0.9434 -0.0655 0.077 Uiso 1 1 calc R
C40 C 0.1520(4) 0.8486(3) 0.0433(3) 0.0573(13) Uani 1 1 d .
H40 H 0.0689 0.8597 0.0787 0.069 Uiso 1 1 calc R
C41 C 0.1245(4) 0.4263(3) 0.6708(2) 0.0389(10) Uani 1 1 d .
H41 H 0.0436 0.4665 0.6487 0.047 Uiso 1 1 calc R
C42 C 0.1145(4) 0.3737(3) 0.7552(2) 0.0401(10) Uani 1 1 d .
H42 H 0.0287 0.3797 0.7890 0.048 Uiso 1 1 calc R
C43 C 0.2321(3) 0.3115(3) 0.7904(2) 0.0320(9) Uani 1 1 d .
C44 C 0.3574(4) 0.3084(3) 0.7356(2) 0.0409(10) Uani 1 1 d .
H44 H 0.4398 0.2685 0.7558 0.049 Uiso 1 1 calc R
C45 C 0.3585(4) 0.3643(3) 0.6520(2) 0.0381(10) Uani 1 1 d .
H45 H 0.4433 0.3613 0.6168 0.046 Uiso 1 1 calc R
C46 C 0.2265(4) 0.2545(3) 0.8813(2) 0.0356(9) Uani 1 1 d .
C47 C 0.1402(4) 0.2967(3) 0.9430(3) 0.0503(12) Uani 1 1 d .
H47 H 0.0855 0.3614 0.9273 0.060 Uiso 1 1 calc R
C48 C 0.1353(5) 0.2428(4) 1.0276(3) 0.0588(13) Uani 1 1 d .
H48 H 0.0775 0.2730 1.0680 0.071 Uiso 1 1 calc R
C49 C 0.2937(5) 0.1100(4) 0.9944(3) 0.0621(14) Uani 1 1 d .
H49 H 0.3487 0.0457 1.0121 0.075 Uiso 1 1 calc R
C50 C 0.3043(4) 0.1578(3) 0.9088(3) 0.0512(12) Uani 1 1 d .
H50 H 0.3629 0.1257 0.8698 0.061 Uiso 1 1 calc R

loop_
_atom_site_aniso_label
_atom_site_aniso_U_11
_atom_site_aniso_U_22
_atom_site_aniso_U_33
_atom_site_aniso_U_23
_atom_site_aniso_U_13
_atom_site_aniso_U_12
Mn1 0.0244(3) 0.0299(3) 0.0189(3) -0.0013(2) -0.0020(2) -0.0049(2)
O1 0.0191(12) 0.0437(16) 0.0297(15) -0.0127(13) -0.0058(10) 0.0032(11)
O2 0.0288(13) 0.0355(15) 0.0231(15) -0.0081(12) -0.0032(10) -0.0075(11)
O3 0.074(2) 0.078(2) 0.0222(18) 0.0042(16) 0.0122(15) 0.0186(18)
O4 0.0616(19) 0.065(2) 0.0280(18) 0.0074(15) 0.0014(14) 0.0207(17)
O5 0.084(2) 0.078(3) 0.034(2) 0.0157(18) -0.0135(17) 0.001(2)
O6 0.081(2) 0.107(3) 0.035(2) 0.010(2) 0.0092(18) -0.013(2)
O7 0.0293(13) 0.0271(14) 0.0272(15) -0.0017(12) -0.0053(10) -0.0071(11)
O8 0.0215(13) 0.0324(15) 0.0358(17) -0.0051(12) 0.0015(10) -0.0049(11)
O9 0.088(2) 0.047(2) 0.0318(19) 0.0116(16) -0.0171(17) 0.0040(17)
O10 0.088(2) 0.085(3) 0.028(2) 0.0052(18) -0.0001(17) 0.010(2)
O11 0.0588(18) 0.084(2) 0.0223(18) 0.0080(16) 0.0062(14) 0.0053(17)
O12 0.0530(18) 0.068(2) 0.0334(18) 0.0070(16) -0.0054(14) 0.0103(16)
N1 0.0308(16) 0.0256(17) 0.0233(18) -0.0002(14) -0.0051(13) -0.0076(13)
N2 0.085(3) 0.054(3) 0.029(2) 0.0014(19) -0.010(2) -0.007(2)
N3 0.0306(17) 0.0370(19) 0.0233(19) -0.0010(15) -0.0008(13) -0.0070(14)
N4 0.079(3) 0.072(3) 0.028(2) 0.005(2) -0.008(2) -0.015(2)
C1 0.0266(19) 0.024(2) 0.0134(19) 0.0008(15) 0.0010(14) -0.0062(15)
C2 0.0251(18) 0.026(2) 0.018(2) 0.0004(16) -0.0029(14) -0.0058(15)
C3 0.0235(18) 0.026(2) 0.024(2) -0.0054(16) -0.0024(14) -0.0024(15)
C4 0.038(2) 0.030(2) 0.029(2) -0.0089(18) -0.0002(17) 0.0042(17)
C5 0.042(2) 0.043(3) 0.026(2) -0.011(2) 0.0070(17) 0.0000(19)
C6 0.031(2) 0.044(2) 0.020(2) -0.0047(18) -0.0021(15) -0.0045(18)
C7 0.033(2) 0.030(2) 0.023(2) -0.0018(17) -0.0034(15) -0.0029(16)
C8 0.042(2) 0.045(3) 0.026(2) -0.007(2) 0.0048(18) -0.005(2)
C9 0.0295(19) 0.026(2) 0.020(2) -0.0039(16) -0.0026(15) -0.0038(16)
C10 0.030(2) 0.034(2) 0.030(2) -0.0046(18) -0.0023(16) -0.0011(17)
C11 0.051(2) 0.032(2) 0.034(3) -0.0040(19) -0.0158(19) -0.0003(19)
C12 0.054(2) 0.032(2) 0.023(2) -0.0017(18) -0.0032(18) -0.0133(19)
C13 0.040(2) 0.040(2) 0.030(2) -0.0028(19) -0.0018(17) -0.0146(19)
C14 0.038(2) 0.029(2) 0.030(2) -0.0032(18) -0.0030(17) -0.0091(17)
C15 0.068(3) 0.047(3) 0.032(3) -0.001(2) -0.012(2) -0.013(2)
C16 0.0216(18) 0.030(2) 0.017(2) -0.0035(16) -0.0050(14) -0.0021(16)
C17 0.0202(17) 0.030(2) 0.018(2) -0.0018(16) -0.0004(14) -0.0044(15)
C18 0.0266(18) 0.027(2) 0.022(2) -0.0046(16) -0.0058(14) -0.0068(16)
C19 0.038(2) 0.033(2) 0.033(2) -0.0112(19) -0.0066(17) -0.0023(18)
C20 0.047(2) 0.023(2) 0.033(3) 0.0027(18) -0.0105(18) -0.0038(17)
C21 0.041(2) 0.029(2) 0.025(2) 0.0016(17) -0.0101(16) -0.0112(17)
C22 0.034(2) 0.036(2) 0.020(2) -0.0034(17) -0.0012(15) -0.0089(17)
C23 0.054(3) 0.043(3) 0.030(3) 0.006(2) -0.014(2) -0.012(2)
C24 0.032(2) 0.026(2) 0.021(2) -0.0072(16) -0.0030(15) -0.0026(16)
C25 0.030(2) 0.045(2) 0.025(2) -0.0061(19) -0.0027(16) -0.0071(18)
C26 0.036(2) 0.040(2) 0.022(2) -0.0035(18) -0.0068(16) -0.0026(18)
C27 0.036(2) 0.035(2) 0.020(2) -0.0065(17) 0.0002(16) -0.0064(17)
C28 0.036(2) 0.049(3) 0.019(2) -0.0074(19) 0.0047(16) -0.0074(19)
C29 0.032(2) 0.043(2) 0.025(2) -0.0074(19) -0.0015(16) 0.0016(18)
C30 0.050(3) 0.049(3) 0.018(2) -0.009(2) 0.0058(18) -0.010(2)
C31 0.051(2) 0.025(2) 0.025(2) -0.0046(18) -0.0092(17) -0.0040(18)
C32 0.051(2) 0.033(2) 0.025(2) -0.0049(18) -0.0075(18) -0.0013(19)
C33 0.033(2) 0.038(2) 0.023(2) -0.0018(18) -0.0041(16) -0.0054(17)
C34 0.053(2) 0.029(2) 0.034(3) -0.0061(19) -0.0005(19) -0.0054(19)
C35 0.053(2) 0.032(2) 0.021(2) -0.0043(18) 0.0034(17) -0.0112(19)
C36 0.049(2) 0.034(2) 0.028(2) 0.0019(19) -0.0090(18) -0.0040(19)
C37 0.064(3) 0.060(3) 0.030(3) 0.001(2) 0.001(2) 0.006(2)
C38 0.081(3) 0.062(3) 0.035(3) -0.001(3) 0.002(2) 0.003(3)
C39 0.072(3) 0.055(3) 0.052(4) 0.008(3) -0.025(3) 0.002(3)
C40 0.057(3) 0.060(3) 0.041(3) 0.008(2) -0.009(2) -0.005(2)
C41 0.032(2) 0.046(3) 0.027(2) 0.005(2) -0.0017(17) -0.0029(18)
C42 0.029(2) 0.054(3) 0.026(2) 0.001(2) 0.0042(16) -0.0029(19)
C43 0.034(2) 0.037(2) 0.021(2) -0.0008(17) -0.0015(16) -0.0060(17)
C44 0.033(2) 0.052(3) 0.029(2) -0.003(2) -0.0078(17) 0.0047(19)
C45 0.031(2) 0.049(3) 0.025(2) 0.0015(19) -0.0020(16) -0.0022(19)
C46 0.037(2) 0.040(2) 0.026(2) -0.0014(19) -0.0062(17) -0.0071(18)
C47 0.055(3) 0.057(3) 0.026(3) 0.000(2) 0.0028(19) -0.002(2)
C48 0.072(3) 0.070(4) 0.025(3) -0.003(2) 0.003(2) -0.009(3)
C49 0.077(3) 0.048(3) 0.046(3) 0.010(3) -0.018(3) 0.003(3)
C50 0.064(3) 0.050(3) 0.029(3) 0.000(2) -0.007(2) 0.001(2)

loop_
_atom_type_symbol
_atom_type_description
_atom_type_scat_dispersion_real
_atom_type_scat_dispersion_imag
_atom_type_scat_source
C C 0.0033 0.0016 'International Tables Vol C Tables 4.2.6.8 and 6.1.1.4'
H H 0.0000 0.0000 'International Tables Vol C Tables 4.2.6.8 and 6.1.1.4'
N N 0.0061 0.0033 'International Tables Vol C Tables 4.2.6.8 and 6.1.1.4'
O O 0.0106 0.0060 'International Tables Vol C Tables 4.2.6.8 and 6.1.1.4'
Mn Mn 0.3368 0.7283 'International Tables Vol C Tables 4.2.6.8 and 6.1.1.4'

loop_
_geom_angle_atom_site_label_1
_geom_angle_atom_site_label_2
_geom_angle_atom_site_label_3
_geom_angle
_geom_angle_site_symmetry_1
_geom_angle_site_symmetry_3
O2 Mn1 O7 174.91(9) 2_666 .
O2 Mn1 O1 91.66(8) 2_666 .
O7 Mn1 O1 88.74(9) . .
O2 Mn1 O8 88.30(9) 2_666 2_566
O7 Mn1 O8 90.52(8) . 2_566
O1 Mn1 O8 171.15(9) . 2_566
O2 Mn1 N3 91.44(10) 2_666 .
O7 Mn1 N3 93.59(10) . .
O1 Mn1 N3 94.62(10) . .
O8 Mn1 N3 94.23(10) 2_566 .
O2 Mn1 N1 88.16(9) 2_666 .
O7 Mn1 N1 86.81(9) . .
O1 Mn1 N1 85.56(9) . .
O8 Mn1 N1 85.59(9) 2_566 .
N3 Mn1 N1 179.57(11) . .
C1 O1 Mn1 134.7(2) . .
C1 O2 Mn1 140.3(2) . 2_666
C8 O3 H3 109.5 . .
C15 O5 H5 109.5 . .
C16 O7 Mn1 138.7(2) . .
C16 O8 Mn1 134.4(2) . 2_566
C23 O9 H9 109.5 . .
C30 O11 H11 109.5 . .
C31 N1 C35 116.5(3) . .
C31 N1 Mn1 122.2(2) . .
C35 N1 Mn1 121.3(2) . .
C38 N2 C39 117.5(4) . .
C41 N3 C45 116.7(3) . .
C41 N3 Mn1 121.4(2) . .
C45 N3 Mn1 121.9(2) . .
C48 N4 C49 116.8(4) . .
O1 C1 O2 125.6(3) . .
O1 C1 C2 116.3(3) . .
O2 C1 C2 118.1(3) . .
C7 C2 C3 119.9(3) . .
C7 C2 C1 117.4(3) . .
C3 C2 C1 122.7(3) . .
C4 C3 C2 117.6(3) . .
C4 C3 C9 120.0(3) . .
C2 C3 C9 122.4(3) . .
C5 C4 C3 122.4(3) . .
C5 C4 H4 118.8 . .
C3 C4 H4 118.8 . .
C4 C5 C6 119.4(3) . .
C4 C5 H5A 120.3 . .
C6 C5 H5A 120.3 . .
C5 C6 C7 119.1(3) . .
C5 C6 C8 121.6(3) . .
C7 C6 C8 119.3(3) . .
C2 C7 C6 121.5(3) . .
C2 C7 H7 119.2 . .
C6 C7 H7 119.2 . .
O4 C8 O3 122.6(4) . .
O4 C8 C6 119.6(3) . .
O3 C8 C6 117.8(4) . .
C10 C9 C14 117.9(3) . .
C10 C9 C3 121.4(3) . .
C14 C9 C3 120.7(3) . .
C11 C10 C9 120.4(3) . .
C11 C10 H10 119.8 . .
C9 C10 H10 119.8 . .
C12 C11 C10 120.8(3) . .
C12 C11 H12 119.6 . .
C10 C11 H12 119.6 . .
C13 C12 C11 118.7(4) . .
C13 C12 C15 118.3(3) . .
C11 C12 C15 122.9(4) . .
C14 C13 C12 121.3(3) . .
C14 C13 H13 119.4 . .
C12 C13 H13 119.4 . .
C13 C14 C9 120.9(3) . .
C13 C14 H14 119.5 . .
C9 C14 H14 119.5 . .
O6 C15 O5 124.8(4) . .
O6 C15 C12 123.4(4) . .
O5 C15 C12 111.8(4) . .
O8 C16 O7 124.9(3) . .
O8 C16 C17 116.3(3) . .
O7 C16 C17 118.8(3) . .
C22 C17 C18 119.7(3) . .
C22 C17 C16 117.7(3) . .
C18 C17 C16 122.6(3) . .
C19 C18 C17 118.1(3) . .
C19 C18 C24 120.4(3) . .
C17 C18 C24 121.6(3) . .
C20 C19 C18 121.4(3) . .
C20 C19 H19 119.3 . .
C18 C19 H19 119.3 . .
C21 C20 C19 120.4(3) . .
C21 C20 H20 119.8 . .
C19 C20 H20 119.8 . .
C20 C21 C22 119.0(3) . .
C20 C21 C23 123.7(3) . .
C22 C21 C23 117.3(3) . .
C21 C22 C17 121.4(3) . .
C21 C22 H22 119.3 . .
C17 C22 H22 119.3 . .
O10 C23 O9 123.7(4) . .
O10 C23 C21 123.9(4) . .
O9 C23 C21 112.5(4) . .
C29 C24 C25 117.8(3) . .
C29 C24 C18 121.1(3) . .
C25 C24 C18 121.0(3) . .
C26 C25 C24 121.1(3) . .
C26 C25 H25 119.5 . .
C24 C25 H25 119.5 . .
C25 C26 C27 121.0(3) . .
C25 C26 H26 119.5 . .
C27 C26 H26 119.5 . .
C26 C27 C28 118.4(3) . .
C26 C27 C30 119.9(3) . .
C28 C27 C30 121.7(3) . .
C29 C28 C27 121.1(3) . .
C29 C28 H28 119.4 . .
C27 C28 H28 119.4 . .
C28 C29 C24 120.6(3) . .
C28 C29 H29 119.7 . .
C24 C29 H29 119.7 . .
O12 C30 O11 122.7(4) . .
O12 C30 C27 119.2(3) . .
O11 C30 C27 118.2(4) . .
N1 C31 C32 123.7(3) . .
N1 C31 H31 118.2 . .
C32 C31 H31 118.2 . .
C31 C32 C33 119.6(4) . .
C31 C32 H32 120.2 . .
C33 C32 H32 120.2 . .
C34 C33 C32 117.2(3) . .
C34 C33 C36 121.8(4) . .
C32 C33 C36 120.9(4) . .
C35 C34 C33 119.3(4) . .
C35 C34 H34 120.3 . .
C33 C34 H34 120.3 . .
N1 C35 C34 123.5(4) . .
N1 C35 H35 118.2 . .
C34 C35 H35 118.2 . .
C40 C36 C37 117.5(4) . .
C40 C36 C33 121.9(4) . .
C37 C36 C33 120.6(3) . .
C38 C37 C36 119.4(4) . .
C38 C37 H37 120.3 . .
C36 C37 H37 120.3 . .
N2 C38 C37 123.9(4) . .
N2 C38 H38 118.1 . .
C37 C38 H38 118.1 . .
N2 C39 C40 123.1(4) . .
N2 C39 H39 118.4 . .
C40 C39 H39 118.4 . .
C36 C40 C39 118.6(4) . .
C36 C40 H40 120.7 . .
C39 C40 H40 120.7 . .
N3 C41 C42 123.5(3) . .
N3 C41 H41 118.2 . .
C42 C41 H41 118.2 . .
C41 C42 C43 120.2(3) . .
C41 C42 H42 119.9 . .
C43 C42 H42 119.9 . .
C42 C43 C44 116.3(3) . .
C42 C43 C46 122.0(3) . .
C44 C43 C46 121.7(3) . .
C45 C44 C43 119.8(3) . .
C45 C44 H44 120.1 . .
C43 C44 H44 120.1 . .
N3 C45 C44 123.5(3) . .
N3 C45 H45 118.3 . .
C44 C45 H45 118.3 . .
C50 C46 C47 117.2(4) . .
C50 C46 C43 122.4(4) . .
C47 C46 C43 120.4(3) . .
C48 C47 C46 120.0(4) . .
C48 C47 H47 120.0 . .
C46 C47 H47 120.0 . .
N4 C48 C47 123.0(4) . .
N4 C48 H48 118.5 . .
C47 C48 H48 118.5 . .
N4 C49 C50 124.1(4) . .
N4 C49 H49 118.0 . .
C50 C49 H49 118.0 . .
C49 C50 C46 118.9(4) . .
C49 C50 H50 120.5 . .
C46 C50 H50 120.5 . .

loop_
_geom_bond_atom_site_label_1
_geom_bond_atom_site_label_2
_geom_bond_distance
_geom_bond_site_symmetry_2
Mn1 O2 2.125(2) 2_666
Mn1 O7 2.127(2) .
Mn1 O1 2.169(2) .
Mn1 O8 2.173(2) 2_566
Mn1 N3 2.297(3) .
Mn1 N1 2.307(3) .
O1 C1 1.251(3) .
O2 C1 1.257(4) .
O2 Mn1 2.125(2) 2_666
O3 C8 1.264(4) .
O3 H3 0.8200 .
O4 C8 1.257(4) .
O5 C15 1.312(5) .
O5 H5 0.8200 .
O6 C15 1.199(5) .
O7 C16 1.256(4) .
O8 C16 1.251(3) .
O8 Mn1 2.173(2) 2_566
O9 C23 1.316(4) .
O9 H9 0.8200 .
O10 C23 1.207(5) .
O11 C30 1.272(4) .
O11 H11 0.8200 .
O12 C30 1.267(4) .
N1 C31 1.336(4) .
N1 C35 1.339(4) .
N2 C38 1.312(5) .
N2 C39 1.327(5) .
N3 C41 1.336(4) .
N3 C45 1.337(4) .
N4 C48 1.326(5) .
N4 C49 1.335(5) .
C1 C2 1.511(4) .
C2 C7 1.380(4) .
C2 C3 1.406(4) .
C3 C4 1.392(4) .
C3 C9 1.482(5) .
C4 C5 1.379(5) .
C4 H4 0.9300 .
C5 C6 1.387(5) .
C5 H5A 0.9300 .
C6 C7 1.388(5) .
C6 C8 1.480(5) .
C7 H7 0.9300 .
C9 C10 1.394(4) .
C9 C14 1.405(4) .
C10 C11 1.388(5) .
C10 H10 0.9300 .
C11 C12 1.388(5) .
C11 H12 0.9300 .
C12 C13 1.379(5) .
C12 C15 1.511(5) .
C13 C14 1.367(5) .
C13 H13 0.9300 .
C14 H14 0.9300 .
C16 C17 1.502(4) .
C17 C22 1.389(4) .
C17 C18 1.405(4) .
C18 C19 1.396(5) .
C18 C24 1.485(5) .
C19 C20 1.383(5) .
C19 H19 0.9300 .
C20 C21 1.376(5) .
C20 H20 0.9300 .
C21 C22 1.388(5) .
C21 C23 1.502(5) .
C22 H22 0.9300 .
C24 C29 1.396(4) .
C24 C25 1.397(4) .
C25 C26 1.375(5) .
C25 H25 0.9300 .
C26 C27 1.379(4) .
C26 H26 0.9300 .
C27 C28 1.392(5) .
C27 C30 1.471(5) .
C28 C29 1.375(5) .
C28 H28 0.9300 .
C29 H29 0.9300 .
C31 C32 1.370(5) .
C31 H31 0.9300 .
C32 C33 1.386(5) .
C32 H32 0.9300 .
C33 C34 1.385(5) .
C33 C36 1.478(5) .
C34 C35 1.376(5) .
C34 H34 0.9300 .
C35 H35 0.9300 .
C36 C40 1.382(5) .
C36 C37 1.386(5) .
C37 C38 1.375(6) .
C37 H37 0.9300 .
C38 H38 0.9300 .
C39 C40 1.400(6) .
C39 H39 0.9300 .
C40 H40 0.9300 .
C41 C42 1.368(5) .
C41 H41 0.9300 .
C42 C43 1.388(4) .
C42 H42 0.9300 .
C43 C44 1.396(5) .
C43 C46 1.476(5) .
C44 C45 1.371(5) .
C44 H44 0.9300 .
C45 H45 0.9300 .
C46 C50 1.382(5) .
C46 C47 1.384(5) .
C47 C48 1.375(5) .
C47 H47 0.9300 .
C48 H48 0.9300 .
C49 C50 1.371(5) .
C49 H49 0.9300 .
C50 H50 0.9300 .

loop_
_geom_hbond_atom_site_label_D
_geom_hbond_atom_site_label_H
_geom_hbond_atom_site_label_A
_geom_hbond_distance_DH
_geom_hbond_distance_HA
_geom_hbond_distance_DA
_geom_hbond_angle_DHA
_geom_hbond_site_symmetry_A
O11 H11 O4 0.82 1.84 2.645(4) 167.7 2_665
O9 H9 N2 0.82 1.87 2.682(4) 172.5 1_546
O5 H5 N4 0.82 1.85 2.665(5) 175.3 2_657
O3 H3 O12 0.82 1.83 2.628(4) 163.1 2_665

loop_
_geom_torsion_atom_site_label_1
_geom_torsion_atom_site_label_2
_geom_torsion_atom_site_label_3
_geom_torsion_atom_site_label_4
_geom_torsion
_geom_torsion_site_symmetry_1
O2 Mn1 O1 C1 23.6(3) 2_666
O7 Mn1 O1 C1 -161.5(3) .
O8 Mn1 O1 C1 113.2(6) 2_566
N3 Mn1 O1 C1 -68.0(3) .
N1 Mn1 O1 C1 111.6(3) .
O2 Mn1 O7 C16 -177.3(8) 2_666
O1 Mn1 O7 C16 88.2(3) .
O8 Mn1 O7 C16 -100.6(3) 2_566
N3 Mn1 O7 C16 -6.3(3) .
N1 Mn1 O7 C16 173.8(3) .
O2 Mn1 N1 C31 121.2(3) 2_666
O7 Mn1 N1 C31 -59.6(3) .
O1 Mn1 N1 C31 29.4(3) .
O8 Mn1 N1 C31 -150.4(3) 2_566
N3 Mn1 N1 C31 144(14) .
O2 Mn1 N1 C35 -61.1(3) 2_666
O7 Mn1 N1 C35 118.1(3) .
O1 Mn1 N1 C35 -152.9(3) .
O8 Mn1 N1 C35 27.4(3) 2_566
N3 Mn1 N1 C35 -38(14) .
O2 Mn1 N3 C41 116.8(3) 2_666
O7 Mn1 N3 C41 -62.4(3) .
O1 Mn1 N3 C41 -151.4(3) .
O8 Mn1 N3 C41 28.4(3) 2_566
N1 Mn1 N3 C41 94(14) .
O2 Mn1 N3 C45 -62.7(3) 2_666
O7 Mn1 N3 C45 118.1(3) .
O1 Mn1 N3 C45 29.1(3) .
O8 Mn1 N3 C45 -151.1(3) 2_566
N1 Mn1 N3 C45 -85(14) .
Mn1 O1 C1 O2 19.4(5) .
Mn1 O1 C1 C2 -160.7(2) .
Mn1 O2 C1 O1 -110.6(4) 2_666
Mn1 O2 C1 C2 69.6(4) 2_666
O1 C1 C2 C7 57.7(4) .
O2 C1 C2 C7 -122.5(3) .
O1 C1 C2 C3 -122.4(3) .
O2 C1 C2 C3 57.5(4) .
C7 C2 C3 C4 0.8(5) .
C1 C2 C3 C4 -179.2(3) .
C7 C2 C3 C9 -177.5(3) .
C1 C2 C3 C9 2.6(5) .
C2 C3 C4 C5 0.6(5) .
C9 C3 C4 C5 178.9(3) .
C3 C4 C5 C6 -1.0(6) .
C4 C5 C6 C7 0.1(6) .
C4 C5 C6 C8 -179.4(3) .
C3 C2 C7 C6 -1.7(5) .
C1 C2 C7 C6 178.2(3) .
C5 C6 C7 C2 1.3(5) .
C8 C6 C7 C2 -179.2(3) .
C5 C6 C8 O4 166.3(4) .
C7 C6 C8 O4 -13.2(6) .
C5 C6 C8 O3 -15.5(6) .
C7 C6 C8 O3 165.0(4) .
C4 C3 C9 C10 43.2(5) .
C2 C3 C9 C10 -138.5(3) .
C4 C3 C9 C14 -135.8(4) .
C2 C3 C9 C14 42.4(5) .
C14 C9 C10 C11 -1.1(5) .
C3 C9 C10 C11 179.9(3) .
C9 C10 C11 C12 -0.6(6) .
C10 C11 C12 C13 1.2(6) .
C10 C11 C12 C15 -176.0(4) .
C11 C12 C13 C14 -0.1(6) .
C15 C12 C13 C14 177.3(4) .
C12 C13 C14 C9 -1.7(6) .
C10 C9 C14 C13 2.2(5) .
C3 C9 C14 C13 -178.7(3) .
C13 C12 C15 O6 -9.8(7) .
C11 C12 C15 O6 167.4(4) .
C13 C12 C15 O5 172.6(4) .
C11 C12 C15 O5 -10.2(6) .
Mn1 O8 C16 O7 -25.3(5) 2_566
Mn1 O8 C16 C17 155.4(2) 2_566
Mn1 O7 C16 O8 115.6(3) .
Mn1 O7 C16 C17 -65.1(4) .
O8 C16 C17 C22 -64.5(4) .
O7 C16 C17 C22 116.2(4) .
O8 C16 C17 C18 117.5(3) .
O7 C16 C17 C18 -61.8(4) .
C22 C17 C18 C19 1.2(5) .
C16 C17 C18 C19 179.2(3) .
C22 C17 C18 C24 179.9(3) .
C16 C17 C18 C24 -2.1(5) .
C17 C18 C19 C20 -1.8(5) .
C24 C18 C19 C20 179.5(3) .
C18 C19 C20 C21 1.3(6) .
C19 C20 C21 C22 -0.3(5) .
C19 C20 C21 C23 -179.7(3) .
C20 C21 C22 C17 -0.2(5) .
C23 C21 C22 C17 179.2(3) .
C18 C17 C22 C21 -0.3(5) .
C16 C17 C22 C21 -178.4(3) .
C20 C21 C23 O10 -170.3(4) .
C22 C21 C23 O10 10.3(6) .
C20 C21 C23 O9 10.2(5) .
C22 C21 C23 O9 -169.2(3) .
C19 C18 C24 C29 -44.3(5) .
C17 C18 C24 C29 137.1(4) .
C19 C18 C24 C25 137.6(4) .
C17 C18 C24 C25 -41.1(5) .
C29 C24 C25 C26 -2.2(6) .
C18 C24 C25 C26 175.9(3) .
C24 C25 C26 C27 0.9(6) .
C25 C26 C27 C28 1.4(6) .
C25 C26 C27 C30 -176.6(4) .
C26 C27 C28 C29 -2.5(6) .
C30 C27 C28 C29 175.5(4) .
C27 C28 C29 C24 1.1(6) .
C25 C24 C29 C28 1.2(6) .
C18 C24 C29 C28 -177.0(3) .
C26 C27 C30 O12 10.5(6) .
C28 C27 C30 O12 -167.4(4) .
C26 C27 C30 O11 -169.9(4) .
C28 C27 C30 O11 12.2(6) .
C35 N1 C31 C32 2.3(5) .
Mn1 N1 C31 C32 -179.8(3) .
N1 C31 C32 C33 -4.0(6) .
C31 C32 C33 C34 1.8(5) .
C31 C32 C33 C36 -178.9(3) .
C32 C33 C34 C35 1.7(5) .
C36 C33 C34 C35 -177.6(3) .
C31 N1 C35 C34 1.4(5) .
Mn1 N1 C35 C34 -176.5(3) .
C33 C34 C35 N1 -3.4(6) .
C34 C33 C36 C40 -49.8(6) .
C32 C33 C36 C40 131.0(4) .
C34 C33 C36 C37 129.6(4) .
C32 C33 C36 C37 -49.6(6) .
C40 C36 C37 C38 0.2(7) .
C33 C36 C37 C38 -179.3(4) .
C39 N2 C38 C37 2.5(8) .
C36 C37 C38 N2 -2.7(8) .
C38 N2 C39 C40 0.1(8) .
C37 C36 C40 C39 2.2(7) .
C33 C36 C40 C39 -178.3(4) .
N2 C39 C40 C36 -2.5(8) .
C45 N3 C41 C42 0.1(6) .
Mn1 N3 C41 C42 -179.4(3) .
N3 C41 C42 C43 -1.1(7) .
C41 C42 C43 C44 1.3(6) .
C41 C42 C43 C46 179.1(4) .
C42 C43 C44 C45 -0.6(6) .
C46 C43 C44 C45 -178.5(4) .
C41 N3 C45 C44 0.5(6) .
Mn1 N3 C45 C44 -179.9(3) .
C43 C44 C45 N3 -0.3(7) .
C42 C43 C46 C50 144.0(4) .
C44 C43 C46 C50 -38.2(6) .
C42 C43 C46 C47 -35.2(6) .
C44 C43 C46 C47 142.6(4) .
C50 C46 C47 C48 0.5(6) .
C43 C46 C47 C48 179.7(4) .
C49 N4 C48 C47 1.6(7) .
C46 C47 C48 N4 -0.8(7) .
C48 N4 C49 C50 -2.1(7) .
N4 C49 C50 C46 1.8(7) .
C47 C46 C50 C49 -0.9(6) .
C43 C46 C50 C49 179.8(4) .
